data_1572096
loop_
_publ_author_name
'Chen, Zhao-Nian'
'Zhang, Le-Ping'
'Wu, Huai-Li'
'Qi, Qiao-Yan'
'Yan, Meng'
'Tian, Jia'
'Yang, Guan-Yu'
'Li, Zhan-Ting'
'Yang, Bo'

_publ_section_title
;
 Accurate construction of monolayer, bilayer, sandwich bilayer,
 four-layer, multi-layer and chiral bilayer 2D pillararene-type
 supramolecular networks.
;
_journal_issue 33
_journal_name_full 'Chemical science'
_journal_page_first 13191
_journal_page_last 13200
_journal_paper_doi 10.1039/d4sc03022b
_journal_volume 15
_journal_year 2024
_chemical_formula_moiety 'C118 H120 Cu4 N4 O24, 2(C3 H7 N O), 6[H2O], 4[H2O]'
_chemical_formula_sum 'C124 H154 Cu4 N6 O36'
_chemical_formula_weight 2558.68
_space_group_crystal_system monoclinic
_space_group_IT_number 15
_space_group_name_Hall '-C 2yc'
_space_group_name_H-M_alt 'C 1 2/c 1'
_atom_sites_solution_hydrogens geom
_atom_sites_solution_primary dual
_audit_creation_date 2024-06-18
_audit_creation_method
;
Olex2 1.5
(compiled 2024.02.16 svn.r378c4104 for OlexSys, GUI svn.r6928)
;
_audit_update_record
;
2024-06-25 deposited with the CCDC.	2024-07-04 downloaded from the CCDC.
;
_cell_angle_alpha 90
_cell_angle_beta 91.5770(10)
_cell_angle_gamma 90
_cell_formula_units_Z 4
_cell_length_a 30.2976(8)
_cell_length_b 30.0377(8)
_cell_length_c 15.6700(4)
_cell_measurement_reflns_used 9932
_cell_measurement_temperature 193.00
_cell_measurement_theta_max 79.11
_cell_measurement_theta_min 3.53
_cell_volume 14255.4(6)
_computing_cell_refinement 'SAINT V8.40B (Bruker, 2019)'
_computing_data_collection 'APEX4 V2022.10-1 (Bruker, 2022)'
_computing_data_reduction 'SAINT V8.40B (Bruker, 2019)'
_computing_molecular_graphics 'Olex2 1.5 (Dolomanov et al., 2009)'
_computing_publication_material 'Olex2 1.5 (Dolomanov et al., 2009)'
_computing_structure_refinement 'SHELXL 2019/3 (Sheldrick, 2015)'
_computing_structure_solution 'SHELXT 2018/2 (Sheldrick, 2018)'
_diffrn_ambient_temperature 193.00
_diffrn_detector CPAD
_diffrn_detector_area_resol_mean 7.41
_diffrn_detector_type 'Bruker PHOTON III'
_diffrn_measured_fraction_theta_full 0.996
_diffrn_measured_fraction_theta_max 0.984
_diffrn_measurement_device 'four-circle diffractometer'
_diffrn_measurement_device_type 'Bruker D8 VENTURE dual wavelength Mo/Cu'
_diffrn_measurement_method '\w and \f scans'
_diffrn_radiation_monochromator 'Helios Multi-layer Optic'
_diffrn_radiation_probe x-ray
_diffrn_radiation_type CuK\a
_diffrn_radiation_wavelength 1.54178
_diffrn_reflns_av_R_equivalents 0.0504
_diffrn_reflns_av_unetI/netI 0.0305
_diffrn_reflns_Laue_measured_fraction_full 0.996
_diffrn_reflns_Laue_measured_fraction_max 0.984
_diffrn_reflns_limit_h_max 38
_diffrn_reflns_limit_h_min -38
_diffrn_reflns_limit_k_max 37
_diffrn_reflns_limit_k_min -37
_diffrn_reflns_limit_l_max 19
_diffrn_reflns_limit_l_min -18
_diffrn_reflns_number 102073
_diffrn_reflns_point_group_measured_fraction_full 0.996
_diffrn_reflns_point_group_measured_fraction_max 0.984
_diffrn_reflns_theta_full 67.679
_diffrn_reflns_theta_max 79.725
_diffrn_reflns_theta_min 2.071
_diffrn_source 'microfocus sealed X-ray tube'
_diffrn_source_current 1.1
_diffrn_source_power 0.05500000000000001
_diffrn_source_type 'Incoatec I\ms DIAMOND'
_diffrn_source_voltage 50.0
_diffrn_standards_number 0
_exptl_absorpt_coefficient_mu 1.266
_exptl_absorpt_correction_T_max 0.7543
_exptl_absorpt_correction_T_min 0.6550
_exptl_absorpt_correction_type multi-scan
_exptl_absorpt_process_details
;
SADABS-2016/2 (Bruker,2016/2) was used for absorption correction.
wR2(int) was 0.0885 before and 0.0623 after correction.
The Ratio of minimum to maximum transmission is 0.8684.
The \l/2 correction factor is Not present.
;
_exptl_crystal_colour green
_exptl_crystal_colour_primary green
_exptl_crystal_density_diffrn 1.192
_exptl_crystal_description block
_exptl_crystal_F_000 5376
_exptl_crystal_size_max 0.13
_exptl_crystal_size_mid 0.1
_exptl_crystal_size_min 0.1
_refine_diff_density_max 0.651
_refine_diff_density_min -0.605
_refine_diff_density_rms 0.065
_refine_ls_extinction_method none
_refine_ls_goodness_of_fit_ref 1.024
_refine_ls_hydrogen_treatment constr
_refine_ls_matrix_type full
_refine_ls_number_parameters 800
_refine_ls_number_reflns 15264
_refine_ls_number_restraints 136
_refine_ls_restrained_S_all 1.042
_refine_ls_R_factor_all 0.0690
_refine_ls_R_factor_gt 0.0616
_refine_ls_shift/su_max 0.002
_refine_ls_shift/su_mean 0.000
_refine_ls_structure_factor_coef Fsqd
_refine_ls_weighting_details 'w=1/[\s^2^(Fo^2^)+(0.1010P)^2^+24.0805P] where P=(Fo^2^+2Fc^2^)/3'
_refine_ls_weighting_scheme calc
_refine_ls_wR_factor_gt 0.1833
_refine_ls_wR_factor_ref 0.1893
_reflns_Friedel_coverage 0.000
_reflns_number_gt 12770
_reflns_number_total 15264
_reflns_threshold_expression 'I > 2\s(I)'
_cod_data_source_file d4sc03022b2.cif
_cod_data_source_block cu_230701lu_lgpz299151_1_0m
_cod_depositor_comments
;
The following automatic conversions were performed:

data item '_diffrn_radiation_probe' value 'X-ray' was changed to
'x-ray' in accordance with the
/home/data/users/saulius/crontab/automatic-downloads/rss-feeds/RSC/lib/dictionaries/cif_core.dic
dictionary named 'cif_core.dic' version 2.4.2 last updated on
2011-04-26.

Automatic conversion script
Id: cif_fix_values 8170 2020-07-09 18:12:32Z antanas 

 Adding full bibliography for 1572083--1572100.cif.
;
_cod_database_code 1572096
_shelx_shelxl_version_number 2019/3
_shelx_space_group_comment
;
The symmetry employed for this shelxl refinement is uniquely defined
by the following loop, which should always be used as a source of
symmetry information in preference to the above space-group names.
They are only intended as comments.
;
_shelx_estimated_absorpt_t_max 0.884
_shelx_estimated_absorpt_t_min 0.853
_olex2_refinement_description
;
1. Fixed Uiso
 At 1.2 times of:
  All C(H) groups, All C(H,H) groups
 At 1.5 times of:
  All C(H,H,H) groups
2. Restrained distances
 C36A-C37A = C37-C36
 1.5 with sigma of 0.01
 C48-C47 = C47A-C48A
 1.5 with sigma of 0.01
 C35A-C34A = C35-C34
 1.5 with sigma of 0.01
 O9-C36 \\sim O9-C36A
 with sigma of 0.02
 O12-C47 \\sim O12-C47A
 with sigma of 0.02
 O10-C34 \\sim O0-C34A
 with sigma of 0.02
 O0-C29 \\sim O10-C29
 with sigma of 0.02
3. Uiso/Uaniso restraints and constraints
C61 \\sim N3 \\sim C62 \\sim C60 \\sim O13: within 2A with sigma of 0.01 and
sigma for terminal atoms of 0.02 within 2A
C36A \\sim C36 \\sim C37A \\sim C37: within 2A with sigma of 0.01 and sigma for
terminal atoms of 0.02 within 2A
O0 \\sim C34A \\sim C35A \\sim O10 \\sim C34 \\sim C35: within 2A with sigma of
0.01 and sigma for terminal atoms of 0.02 within 2A
Uanis(O0) \\sim Ueq: with sigma of 0.01 and sigma for terminal atoms of 0.02
4. Others
 Sof(C47A)=Sof(H47C)=Sof(H47D)=Sof(C48A)=Sof(H48D)=Sof(H48E)=Sof(H48F)=1-FVAR(1)
 Sof(C47)=Sof(H47A)=Sof(H47B)=Sof(C48)=Sof(H48A)=Sof(H48B)=Sof(H48C)=FVAR(1)
 Sof(C37A)=Sof(H37D)=Sof(H37E)=Sof(H37F)=Sof(C36A)=Sof(H36C)=Sof(H36D)=1-FVAR(2)
 Sof(C36)=Sof(H36A)=Sof(H36B)=Sof(C37)=Sof(H37A)=Sof(H37B)=Sof(H37C)=FVAR(2)
 Sof(O0)=Sof(C34A)=Sof(H34A)=Sof(H34B)=Sof(C35A)=Sof(H35A)=Sof(H35B)=Sof(H35C)=
 1-FVAR(3)
 Sof(O10)=Sof(C34)=Sof(H34C)=Sof(H34D)=Sof(C35)=Sof(H35D)=Sof(H35E)=Sof(H35F)=
 FVAR(3)
5.a Secondary CH2 refined with riding coordinates:
 C26(H26A,H26B), C38(H38A,H38B), C45(H45A,H45B), C33(H33A,H33B), C34A(H34A,
 H34B), C36(H36A,H36B), C47(H47A,H47B), C47A(H47C,H47D), C36A(H36C,H36D),
 C34(H34C,H34D)
5.b Aromatic/amide H refined with riding coordinates:
 C25(H25), C9(H9), C10(H10), C22(H22), C18(H18), C19(H19), C58(H58), C59(H59),
 C16(H16), C40(H40), C15(H15), C57(H57), C56(H56), C51(H51), C28(H28), C12(H12),
  C43(H43), C50(H50), C13(H13), C31(H31), C53(H53), C54(H54), C62(H62)
5.c Idealised Me refined as rotating group:
 C6(H6A,H6B,H6C), C46(H46A,H46B,H46C), C8(H8A,H8B,H8C), C4(H4A,H4B,H4C),
 C2(H2A,H2B,H2C), C61(H61A,H61B,H61C), C60(H60A,H60B,H60C), C48(H48A,H48B,H48C),
  C48A(H48D,H48E,H48F), C37(H37A,H37B,H37C), C37A(H37D,H37E,H37F), C35A(H35A,
 H35B,H35C), C35(H35D,H35E,H35F)
;
_smtbx_masks_special_details
;
A solvent mask was calculated and 374 electrons were 
found in a volume of 3766\%A^3^ in 2 voids per unit cell. 
This is consistent with the presence of 
6[H2O], 4[H2O] per formula unit 
which account for 400 electrons 
per unit cell.
;
_smtbx_masks_void_probe_radius 1.2
_smtbx_masks_void_truncation_radius 1.2
_olex2_submission_special_instructions 'No special instructions were received'
_site XU

loop_
_space_group_symop_operation_xyz
'x, y, z'
'-x, y, -z+1/2'
'x+1/2, y+1/2, z'
'-x+1/2, y+1/2, -z+1/2'
'-x, -y, -z'
'x, -y, z-1/2'
'-x+1/2, -y+1/2, -z'
'x+1/2, -y+1/2, z-1/2'

loop_
_atom_site_label
_atom_site_type_symbol
_atom_site_fract_x
_atom_site_fract_y
_atom_site_fract_z
_atom_site_U_iso_or_equiv
_atom_site_adp_type
_atom_site_occupancy
_atom_site_site_symmetry_order
_atom_site_calc_flag
_atom_site_refinement_flags_posn
_atom_site_refinement_flags_adp
_atom_site_refinement_flags_occupancy
_atom_site_disorder_assembly
_atom_site_disorder_group
Cu1 Cu 0.80652(2) 0.53774(2) -0.07962(2) 0.04283(12) Uani 1 1 d . . . . .
Cu2 Cu 0.77439(2) 0.47258(2) 0.01318(2) 0.05233(14) Uani 1 1 d . . . . .
O8 O 0.81690(7) 0.49466(7) 0.09977(12) 0.0552(5) Uani 1 1 d . . . . .
O3 O 0.76682(8) 0.51118(8) -0.16781(12) 0.0632(6) Uani 1 1 d . . . . .
O7 O 0.83980(8) 0.55310(8) 0.02601(13) 0.0591(5) Uani 1 1 d . . . . .
N2 N 0.33525(7) 0.08609(7) 0.83508(13) 0.0410(5) Uani 1 1 d . . . . .
O11 O 0.70282(6) 0.23105(10) 0.59799(14) 0.0652(6) Uani 1 1 d . . . . .
O2 O 0.75749(8) 0.57467(9) -0.04135(15) 0.0663(6) Uani 1 1 d . . . . .
O1 O 0.73354(8) 0.52119(9) 0.04580(14) 0.0650(6) Uani 1 1 d . . . . .
O6 O 0.85132(8) 0.49237(8) -0.10443(15) 0.0644(6) Uani 1 1 d . . . . .
O4 O 0.73624(11) 0.45949(10) -0.08727(13) 0.0871(10) Uani 1 1 d . . . . .
C20 C 0.56544(8) 0.28199(8) 0.41355(15) 0.0368(5) Uani 1 1 d . . . . .
O9 O 0.45088(10) 0.35652(10) 0.4790(2) 0.0828(8) Uani 1 1 d D . . . .
O5 O 0.82143(11) 0.43594(8) -0.03418(16) 0.0819(8) Uani 1 1 d . . . . .
N1 N 0.74078(9) 0.42439(9) 0.09044(14) 0.0587(7) Uani 1 1 d . . . . .
C17 C 0.59836(8) 0.30555(9) 0.35977(15) 0.0385(5) Uani 1 1 d . . . . .
C52 C 0.41170(8) 0.16680(9) 0.66778(16) 0.0410(5) Uani 1 1 d . . . . .
O12 O 0.60461(11) 0.36784(10) 0.7304(2) 0.0892(8) Uani 1 1 d D . . . .
C25 C 0.52071(8) 0.28604(9) 0.39251(15) 0.0408(5) Uani 1 1 d . . . . .
H25 H 0.512389 0.303727 0.344459 0.049 Uiso 1 1 calc R U . . .
C23 C 0.50052(8) 0.23924(8) 0.50802(15) 0.0390(5) Uani 1 1 d . . . . .
C24 C 0.48761(8) 0.26567(9) 0.43782(15) 0.0392(5) Uani 1 1 d . . . . .
C55 C 0.38349(8) 0.13969(9) 0.72395(15) 0.0407(5) Uani 1 1 d . . . . .
C9 C 0.74394(10) 0.42855(10) 0.17507(16) 0.0507(7) Uani 1 1 d . . . . .
H9 H 0.765115 0.448754 0.198544 0.061 Uiso 1 1 calc R U . . .
C10 C 0.71794(9) 0.40492(10) 0.23052(15) 0.0486(7) Uani 1 1 d . . . . .
H10 H 0.721525 0.408899 0.290450 0.058 Uiso 1 1 calc R U . . .
C14 C 0.65659(9) 0.35100(10) 0.25427(15) 0.0456(6) Uani 1 1 d . . . . .
C21 C 0.57831(8) 0.25595(9) 0.48303(16) 0.0424(6) Uani 1 1 d . . . . .
C22 C 0.54503(8) 0.23517(9) 0.52897(16) 0.0446(6) Uani 1 1 d . . . . .
H22 H 0.553437 0.217413 0.576873 0.053 Uiso 1 1 calc R U . . .
C18 C 0.60918(9) 0.34972(10) 0.37550(18) 0.0494(6) Uani 1 1 d . . . . .
H18 H 0.596664 0.364762 0.422357 0.059 Uiso 1 1 calc R U . . .
O0 O 0.3097(3) 0.2570(4) 0.5887(9) 0.098(2) Uani 0.764(10) 1 d D U P A 2
C49 C 0.46840(8) 0.21509(9) 0.56225(16) 0.0419(5) Uani 1 1 d . . . . .
C11 C 0.68667(10) 0.37544(10) 0.19790(16) 0.0502(7) Uani 1 1 d . . . . .
C19 C 0.63817(10) 0.37223(10) 0.32338(19) 0.0506(6) Uani 1 1 d . . . . .
H19 H 0.645418 0.402411 0.335221 0.061 Uiso 1 1 calc R U . . .
C58 C 0.34930(10) 0.07114(9) 0.76147(17) 0.0495(6) Uani 1 1 d . . . . .
H58 H 0.342805 0.041131 0.746634 0.059 Uiso 1 1 calc R U . . .
C39 C 0.63935(9) 0.27572(12) 0.59071(18) 0.0544(7) Uani 1 1 d . . . . .
C59 C 0.37286(10) 0.09630(9) 0.70445(17) 0.0490(6) Uani 1 1 d . . . . .
H59 H 0.381668 0.083642 0.652031 0.059 Uiso 1 1 calc R U . . .
C26 C 0.43985(9) 0.27173(12) 0.40801(17) 0.0517(7) Uani 1 1 d . . . . .
H26A H 0.428186 0.242512 0.388757 0.062 Uiso 1 1 calc R U . . .
H26B H 0.439136 0.291866 0.357982 0.062 Uiso 1 1 calc R U . . .
C16 C 0.61718(10) 0.28437(10) 0.29138(17) 0.0499(7) Uani 1 1 d . . . . .
H16 H 0.610445 0.253996 0.280235 0.060 Uiso 1 1 calc R U . . .
C38 C 0.62598(8) 0.24957(11) 0.51144(17) 0.0499(7) Uani 1 1 d . . . . .
H38A H 0.645158 0.258560 0.464290 0.060 Uiso 1 1 calc R U . . .
H38B H 0.631178 0.217534 0.522604 0.060 Uiso 1 1 calc R U . . .
C40 C 0.61523(10) 0.31028(12) 0.6225(2) 0.0597(8) Uani 1 1 d . . . . .
H40 H 0.589183 0.319532 0.592407 0.072 Uiso 1 1 calc R U . . .
C5 C 0.84028(10) 0.52855(10) 0.09105(18) 0.0502(6) Uani 1 1 d . . . . .
C15 C 0.64580(10) 0.30691(11) 0.23876(17) 0.0535(7) Uani 1 1 d . . . . .
H15 H 0.658087 0.291899 0.191627 0.064 Uiso 1 1 calc R U . . .
C57 C 0.34326(11) 0.12881(10) 0.85222(18) 0.0549(7) Uani 1 1 d . . . . .
H57 H 0.332216 0.140918 0.903406 0.066 Uiso 1 1 calc R U . . .
C27 C 0.40917(9) 0.29045(12) 0.47463(18) 0.0540(7) Uani 1 1 d . . . . .
C56 C 0.36694(11) 0.15667(10) 0.7992(2) 0.0585(8) Uani 1 1 d . . . . .
H56 H 0.371739 0.186957 0.814304 0.070 Uiso 1 1 calc R U . . .
C51 C 0.43277(15) 0.20427(13) 0.69541(19) 0.0788(13) Uani 1 1 d . . . . .
H51 H 0.428005 0.214765 0.751600 0.095 Uiso 1 1 calc R U . . .
C7 C 0.73172(11) 0.55985(14) 0.01439(19) 0.0623(8) Uani 1 1 d . . . . .
C44 C 0.67859(9) 0.26430(14) 0.63522(19) 0.0617(9) Uani 1 1 d . . . . .
C30 C 0.35345(11) 0.32316(16) 0.6000(2) 0.0715(11) Uani 1 1 d . . . . .
C28 C 0.37249(10) 0.26611(14) 0.4984(2) 0.0624(8) Uani 1 1 d . . . . .
H28 H 0.365963 0.238442 0.471517 0.075 Uiso 1 1 calc R U . . .
C41 C 0.62773(12) 0.33223(14) 0.6977(2) 0.0681(9) Uani 1 1 d . . . . .
C32 C 0.41629(11) 0.33146(13) 0.5102(2) 0.0636(8) Uani 1 1 d . . . . .
C3 C 0.85089(14) 0.45271(12) -0.0781(2) 0.0665(9) Uani 1 1 d . . . . .
C12 C 0.68416(13) 0.37040(14) 0.11007(18) 0.0766(12) Uani 1 1 d . . . . .
H12 H 0.663877 0.349818 0.084863 0.092 Uiso 1 1 calc R U . . .
C6 C 0.87176(14) 0.54015(13) 0.1625(2) 0.0731(10) Uani 1 1 d . . . . .
H6A H 0.855376 0.544921 0.214774 0.110 Uiso 1 1 calc R U . . .
H6B H 0.887737 0.567401 0.148225 0.110 Uiso 1 1 calc R U . . .
H6C H 0.892853 0.515742 0.171438 0.110 Uiso 1 1 calc R U . . .
C1 C 0.73898(15) 0.48164(14) -0.15565(19) 0.0767(12) Uani 1 1 d . . . . .
C43 C 0.69039(11) 0.28512(16) 0.7115(2) 0.0736(11) Uani 1 1 d . . . . .
H43 H 0.716526 0.276150 0.741693 0.088 Uiso 1 1 calc R U . . .
C29 C 0.34523(10) 0.28233(17) 0.5617(2) 0.0726(11) Uani 1 1 d D . . . .
C45 C 0.74580(10) 0.22087(17) 0.6326(2) 0.0783(12) Uani 1 1 d . . . . .
H45A H 0.743387 0.206553 0.689227 0.094 Uiso 1 1 calc R U . . .
H45B H 0.763350 0.248494 0.639731 0.094 Uiso 1 1 calc R U . . .
C50 C 0.46102(15) 0.22752(13) 0.6436(2) 0.0834(14) Uani 1 1 d . . . . .
H50 H 0.475743 0.253074 0.666015 0.100 Uiso 1 1 calc R U . . .
C13 C 0.71134(14) 0.39550(14) 0.05905(17) 0.0777(13) Uani 1 1 d . . . . .
H13 H 0.708805 0.391874 -0.001109 0.093 Uiso 1 1 calc R U . . .
C31 C 0.38844(13) 0.34758(14) 0.5722(2) 0.0718(10) Uani 1 1 d . . . . .
H31 H 0.393841 0.376239 0.595954 0.086 Uiso 1 1 calc R U . . .
C46 C 0.76739(11) 0.19049(15) 0.5730(2) 0.0740(10) Uani 1 1 d . . . . .
H46A H 0.768901 0.204662 0.516860 0.111 Uiso 1 1 calc R U . . .
H46B H 0.750329 0.162857 0.568026 0.111 Uiso 1 1 calc R U . . .
H46C H 0.797326 0.183740 0.594552 0.111 Uiso 1 1 calc R U . . .
C42 C 0.66453(12) 0.31890(15) 0.7445(2) 0.0721(10) Uani 1 1 d . . . . .
C8 C 0.69574(14) 0.59110(18) 0.0437(3) 0.0871(13) Uani 1 1 d . . . . .
H8A H 0.708399 0.620602 0.055082 0.131 Uiso 1 1 calc R U . . .
H8B H 0.682983 0.579396 0.095896 0.131 Uiso 1 1 calc R U . . .
H8C H 0.672628 0.593473 -0.001099 0.131 Uiso 1 1 calc R U . . .
C53 C 0.41697(17) 0.15547(14) 0.5830(2) 0.0940(17) Uani 1 1 d . . . . .
H53 H 0.401633 0.130352 0.560341 0.113 Uiso 1 1 calc R U . . .
C4 C 0.88912(18) 0.42395(17) -0.1017(3) 0.0964(15) Uani 1 1 d . . . . .
H4A H 0.892956 0.425302 -0.163554 0.145 Uiso 1 1 calc R U . . .
H4B H 0.883373 0.393128 -0.084797 0.145 Uiso 1 1 calc R U . . .
H4C H 0.916025 0.434632 -0.072204 0.145 Uiso 1 1 calc R U . . .
C54 C 0.44390(16) 0.17967(14) 0.5306(2) 0.0899(15) Uani 1 1 d . . . . .
H54 H 0.445610 0.171868 0.472003 0.108 Uiso 1 1 calc R U . . .
C2 C 0.7057(2) 0.4717(2) -0.2274(3) 0.128(3) Uani 1 1 d . . . . .
H2A H 0.679841 0.490920 -0.221801 0.192 Uiso 1 1 calc R U . . .
H2B H 0.696623 0.440431 -0.224290 0.192 Uiso 1 1 calc R U . . .
H2C H 0.719253 0.477272 -0.282498 0.192 Uiso 1 1 calc R U . . .
C33 C 0.32378(14) 0.3403(2) 0.6696(2) 0.0922(15) Uani 1 1 d . . . . .
H33A H 0.292609 0.333580 0.653851 0.111 Uiso 1 1 calc R U . . .
H33B H 0.326926 0.372971 0.674345 0.111 Uiso 1 1 calc R U . . .
N3 N 0.6919(3) 0.1465(2) 0.2698(6) 0.155(2) Uani 1 1 d . U . . .
C34A C 0.3065(3) 0.2091(4) 0.5641(6) 0.120(3) Uani 0.764(10) 1 d D U P A 2
H34A H 0.301847 0.205372 0.501725 0.144 Uiso 0.764(10) 1 calc R U P A 2
H34B H 0.333044 0.192198 0.583206 0.144 Uiso 0.764(10) 1 calc R U P A 2
O13 O 0.6423(3) 0.1894(2) 0.1954(5) 0.245(4) Uani 1 1 d . U . . .
C62 C 0.6775(4) 0.1628(3) 0.1976(7) 0.165(3) Uani 1 1 d . U . . .
H62 H 0.692108 0.155779 0.146389 0.198 Uiso 1 1 calc R U . . .
C36 C 0.4680(4) 0.3903(4) 0.5242(7) 0.127(4) Uani 0.699(11) 1 d D U P B 1
H36A H 0.479963 0.378787 0.579348 0.152 Uiso 0.699(11) 1 calc R U P B 1
H36B H 0.444226 0.411728 0.536746 0.152 Uiso 0.699(11) 1 calc R U P B 1
C47 C 0.5810(3) 0.3887(2) 0.6707(5) 0.080(2) Uani 0.554(8) 1 d D . P C 1
H47A H 0.554672 0.371187 0.652415 0.096 Uiso 0.554(8) 1 calc R U P C 1
H47B H 0.598722 0.395746 0.620353 0.096 Uiso 0.554(8) 1 calc R U P C 1
C61 C 0.7238(3) 0.1100(4) 0.2682(8) 0.197(4) Uani 1 1 d . U . . .
H61A H 0.708748 0.081828 0.279329 0.296 Uiso 1 1 calc R U . . .
H61B H 0.746900 0.115006 0.312148 0.296 Uiso 1 1 calc R U . . .
H61C H 0.737146 0.108803 0.211964 0.296 Uiso 1 1 calc R U . . .
C60 C 0.6771(4) 0.1607(3) 0.3504(7) 0.208(4) Uani 1 1 d . U . . .
H60A H 0.702226 0.171854 0.384836 0.313 Uiso 1 1 calc R U . . .
H60B H 0.663631 0.135496 0.379843 0.313 Uiso 1 1 calc R U . . .
H60C H 0.655221 0.184423 0.342384 0.313 Uiso 1 1 calc R U . . .
C48 C 0.5686(3) 0.4297(3) 0.7184(6) 0.102(3) Uani 0.554(8) 1 d D . P C 1
H48A H 0.547481 0.447167 0.683806 0.153 Uiso 0.554(8) 1 calc R U P C 1
H48B H 0.595093 0.447555 0.730625 0.153 Uiso 0.554(8) 1 calc R U P C 1
H48C H 0.555097 0.421249 0.772216 0.153 Uiso 0.554(8) 1 calc R U P C 1
C47A C 0.5549(3) 0.3743(3) 0.7084(6) 0.075(3) Uani 0.446(8) 1 d D . P C -1
H47C H 0.544486 0.401951 0.735644 0.090 Uiso 0.446(8) 1 calc R U P C -1
H47D H 0.550776 0.377699 0.645862 0.090 Uiso 0.446(8) 1 calc R U P C -1
C48A C 0.5273(3) 0.3359(3) 0.7377(7) 0.083(3) Uani 0.446(8) 1 d D . P C -1
H48D H 0.531242 0.332307 0.799658 0.124 Uiso 0.446(8) 1 calc R U P C -1
H48E H 0.536639 0.308552 0.709129 0.124 Uiso 0.446(8) 1 calc R U P C -1
H48F H 0.496157 0.341681 0.723569 0.124 Uiso 0.446(8) 1 calc R U P C -1
C37 C 0.5044(4) 0.4146(3) 0.4790(7) 0.131(3) Uani 0.699(11) 1 d D U P B 1
H37A H 0.492734 0.426516 0.424748 0.197 Uiso 0.699(11) 1 calc R U P B 1
H37B H 0.528546 0.393836 0.468063 0.197 Uiso 0.699(11) 1 calc R U P B 1
H37C H 0.515407 0.439058 0.515014 0.197 Uiso 0.699(11) 1 calc R U P B 1
C37A C 0.4705(9) 0.4205(7) 0.5248(18) 0.131(5) Uani 0.301(11) 1 d D U P B 2
H37D H 0.492682 0.434138 0.488689 0.197 Uiso 0.301(11) 1 calc R U P B 2
H37E H 0.471853 0.434354 0.581438 0.197 Uiso 0.301(11) 1 calc R U P B 2
H37F H 0.441033 0.425093 0.498764 0.197 Uiso 0.301(11) 1 calc R U P B 2
C36A C 0.4794(9) 0.3717(7) 0.5331(17) 0.110(5) Uani 0.301(11) 1 d D U P B 2
H36C H 0.509904 0.364133 0.517169 0.131 Uiso 0.301(11) 1 calc R U P B 2
H36D H 0.474084 0.360795 0.591515 0.131 Uiso 0.301(11) 1 calc R U P B 2
C35A C 0.2669(3) 0.1957(4) 0.6117(7) 0.177(4) Uani 0.764(10) 1 d D U P A 2
H35A H 0.255708 0.167314 0.589293 0.266 Uiso 0.764(10) 1 calc R U P A 2
H35B H 0.244066 0.218604 0.604720 0.266 Uiso 0.764(10) 1 calc R U P A 2
H35C H 0.274932 0.192437 0.672355 0.266 Uiso 0.764(10) 1 calc R U P A 2
O10 O 0.3062(12) 0.2663(14) 0.592(3) 0.104(4) Uani 0.236(10) 1 d D U P A 1
C34 C 0.2929(8) 0.2254(11) 0.5468(18) 0.111(4) Uani 0.236(10) 1 d D U P A 1
H34C H 0.263489 0.223809 0.572796 0.133 Uiso 0.236(10) 1 calc R U P A 1
H34D H 0.311200 0.205516 0.583691 0.133 Uiso 0.236(10) 1 calc R U P A 1
C35 C 0.2829(7) 0.1909(10) 0.4819(16) 0.126(6) Uani 0.236(10) 1 d D U P A 1
H35D H 0.289562 0.202414 0.425173 0.189 Uiso 0.236(10) 1 calc R U P A 1
H35E H 0.251543 0.182943 0.483461 0.189 Uiso 0.236(10) 1 calc R U P A 1
H35F H 0.300922 0.164423 0.493927 0.189 Uiso 0.236(10) 1 calc R U P A 1

loop_
_atom_site_aniso_label
_atom_site_aniso_U_11
_atom_site_aniso_U_22
_atom_site_aniso_U_33
_atom_site_aniso_U_23
_atom_site_aniso_U_13
_atom_site_aniso_U_12
Cu1 0.0489(2) 0.0507(2) 0.02946(19) 0.01012(14) 0.01132(15) -0.00928(16)
Cu2 0.0702(3) 0.0605(3) 0.02673(19) 0.00782(16) 0.00915(17) -0.0295(2)
O8 0.0662(13) 0.0599(12) 0.0393(10) 0.0138(8) -0.0003(9) -0.0209(10)
O3 0.0787(15) 0.0778(15) 0.0330(9) 0.0170(9) -0.0020(9) -0.0290(12)
O7 0.0704(13) 0.0636(13) 0.0434(10) 0.0140(9) -0.0012(9) -0.0272(11)
N2 0.0448(11) 0.0476(11) 0.0313(10) 0.0067(8) 0.0117(8) -0.0083(9)
O11 0.0347(10) 0.1121(19) 0.0487(11) 0.0112(12) -0.0015(8) 0.0022(11)
O2 0.0666(14) 0.0771(15) 0.0565(13) 0.0146(11) 0.0264(11) 0.0077(11)
O1 0.0576(13) 0.0916(17) 0.0465(11) 0.0134(11) 0.0142(9) -0.0104(12)
O6 0.0712(14) 0.0671(14) 0.0559(12) 0.0173(10) 0.0224(10) 0.0075(11)
O4 0.127(2) 0.103(2) 0.0304(10) 0.0170(11) -0.0047(12) -0.0688(18)
C20 0.0342(11) 0.0437(12) 0.0326(11) 0.0101(9) 0.0044(9) -0.0092(9)
O9 0.0868(19) 0.0781(17) 0.0845(19) 0.0060(14) 0.0218(15) -0.0052(14)
O5 0.133(2) 0.0532(13) 0.0608(14) 0.0098(11) 0.0327(15) -0.0048(14)
N1 0.0754(16) 0.0739(16) 0.0271(10) 0.0110(10) 0.0049(10) -0.0428(14)
C17 0.0359(11) 0.0487(13) 0.0309(11) 0.0132(9) 0.0023(9) -0.0115(10)
C52 0.0441(13) 0.0435(13) 0.0363(12) 0.0021(10) 0.0137(10) -0.0119(10)
O12 0.110(2) 0.0816(19) 0.0752(18) -0.0041(15) -0.0022(16) -0.0084(17)
C25 0.0394(12) 0.0506(14) 0.0324(11) 0.0132(10) 0.0011(9) -0.0050(10)
C23 0.0364(12) 0.0442(13) 0.0368(12) 0.0094(10) 0.0075(9) -0.0072(10)
C24 0.0358(12) 0.0479(13) 0.0339(11) 0.0056(10) 0.0030(9) -0.0068(10)
C55 0.0437(13) 0.0444(13) 0.0347(12) 0.0017(10) 0.0119(10) -0.0097(10)
C9 0.0583(16) 0.0648(17) 0.0291(11) 0.0040(11) 0.0040(11) -0.0311(14)
C10 0.0559(15) 0.0649(17) 0.0251(11) 0.0052(11) 0.0041(10) -0.0277(13)
C14 0.0466(14) 0.0614(16) 0.0288(11) 0.0127(10) 0.0003(10) -0.0238(12)
C21 0.0348(12) 0.0558(15) 0.0369(12) 0.0169(11) 0.0041(9) -0.0040(10)
C22 0.0401(13) 0.0556(15) 0.0382(12) 0.0205(11) 0.0056(10) -0.0044(11)
C18 0.0500(15) 0.0511(15) 0.0478(14) 0.0067(12) 0.0162(12) -0.0102(12)
O0 0.047(2) 0.176(6) 0.073(2) -0.023(3) 0.0219(19) -0.018(3)
C49 0.0405(13) 0.0455(13) 0.0403(12) 0.0099(10) 0.0107(10) -0.0089(10)
C11 0.0550(15) 0.0662(17) 0.0294(12) 0.0101(11) 0.0003(10) -0.0306(13)
C19 0.0531(15) 0.0483(15) 0.0507(15) 0.0090(12) 0.0088(12) -0.0171(12)
C58 0.0663(17) 0.0415(13) 0.0419(13) 0.0007(11) 0.0223(12) -0.0126(12)
C39 0.0373(13) 0.084(2) 0.0418(14) 0.0224(14) 0.0036(10) -0.0117(13)
C59 0.0670(17) 0.0454(14) 0.0358(12) -0.0034(10) 0.0224(12) -0.0147(12)
C26 0.0354(13) 0.081(2) 0.0385(13) 0.0098(13) 0.0002(10) -0.0025(13)
C16 0.0597(16) 0.0530(15) 0.0375(13) 0.0028(11) 0.0111(11) -0.0252(13)
C38 0.0355(13) 0.0739(19) 0.0406(13) 0.0202(13) 0.0031(10) -0.0031(12)
C40 0.0498(16) 0.081(2) 0.0484(16) 0.0174(15) 0.0009(12) -0.0084(15)
C5 0.0527(15) 0.0560(16) 0.0419(14) 0.0075(12) 0.0007(11) -0.0129(12)
C15 0.0636(17) 0.0665(18) 0.0308(12) -0.0009(11) 0.0113(11) -0.0292(14)
C57 0.0660(18) 0.0573(16) 0.0428(14) -0.0074(12) 0.0273(13) -0.0158(14)
C27 0.0395(13) 0.079(2) 0.0431(14) 0.0137(14) 0.0015(11) 0.0095(13)
C56 0.074(2) 0.0472(15) 0.0560(17) -0.0129(13) 0.0344(15) -0.0215(14)
C51 0.124(3) 0.079(2) 0.0358(14) -0.0137(14) 0.0311(17) -0.060(2)
C7 0.0528(17) 0.098(3) 0.0369(14) 0.0033(15) 0.0106(12) -0.0018(16)
C44 0.0358(13) 0.108(3) 0.0418(14) 0.0171(16) 0.0047(11) -0.0106(15)
C30 0.0544(18) 0.114(3) 0.0464(16) 0.0140(18) -0.0005(14) 0.0341(19)
C28 0.0403(14) 0.100(3) 0.0467(15) 0.0117(16) 0.0019(12) 0.0048(15)
C41 0.068(2) 0.080(2) 0.0565(18) 0.0087(17) 0.0070(15) -0.0214(18)
C32 0.0604(18) 0.076(2) 0.0543(17) 0.0171(16) 0.0025(14) 0.0151(16)
C3 0.099(3) 0.0612(19) 0.0400(15) 0.0074(13) 0.0101(16) 0.0106(18)
C12 0.096(3) 0.104(3) 0.0294(13) 0.0108(15) -0.0053(14) -0.071(2)
C6 0.079(2) 0.075(2) 0.065(2) 0.0148(17) -0.0194(18) -0.0238(18)
C1 0.105(3) 0.094(3) 0.0304(14) 0.0086(15) -0.0013(15) -0.052(2)
C43 0.0399(15) 0.134(3) 0.0473(16) 0.0060(19) 0.0019(12) -0.0204(18)
C29 0.0384(15) 0.127(3) 0.0529(18) 0.017(2) 0.0069(13) 0.0130(18)
C45 0.0381(15) 0.137(4) 0.0592(19) 0.017(2) -0.0070(13) 0.0034(19)
C50 0.127(3) 0.083(2) 0.0415(15) -0.0084(15) 0.0236(18) -0.072(2)
C13 0.106(3) 0.103(3) 0.0237(12) 0.0117(14) -0.0004(14) -0.069(2)
C31 0.076(2) 0.085(2) 0.0547(18) 0.0109(17) 0.0009(16) 0.0311(19)
C46 0.0416(16) 0.110(3) 0.070(2) 0.022(2) 0.0010(14) 0.0022(17)
C42 0.0542(18) 0.112(3) 0.0502(17) 0.0034(18) 0.0069(14) -0.0313(19)
C8 0.072(2) 0.130(4) 0.061(2) 0.014(2) 0.0278(18) 0.022(2)
C53 0.142(4) 0.078(2) 0.066(2) -0.0287(19) 0.061(2) -0.067(3)
C4 0.128(4) 0.093(3) 0.069(2) 0.020(2) 0.021(2) 0.043(3)
C54 0.131(4) 0.081(2) 0.061(2) -0.0253(18) 0.058(2) -0.058(2)
C2 0.168(5) 0.169(5) 0.046(2) 0.025(3) -0.031(3) -0.107(5)
C33 0.071(2) 0.150(4) 0.056(2) 0.007(2) 0.0074(17) 0.052(3)
N3 0.180(6) 0.110(4) 0.175(6) 0.002(4) 0.010(5) -0.033(4)
C34A 0.061(4) 0.195(7) 0.105(4) -0.006(4) 0.026(3) -0.033(4)
O13 0.377(10) 0.146(5) 0.208(6) -0.062(5) -0.043(7) 0.106(6)
C62 0.214(7) 0.106(5) 0.174(7) -0.005(5) -0.029(6) -0.001(5)
C36 0.151(8) 0.124(9) 0.105(5) -0.015(7) 0.013(5) -0.050(7)
C47 0.070(5) 0.080(5) 0.090(5) 0.005(4) 0.011(4) 0.009(4)
C61 0.179(8) 0.172(8) 0.243(10) 0.069(8) 0.046(7) 0.003(7)
C60 0.305(12) 0.125(6) 0.197(9) -0.026(6) 0.032(9) -0.062(7)
C48 0.109(7) 0.085(6) 0.111(7) -0.003(5) -0.001(5) 0.015(5)
C47A 0.082(6) 0.068(5) 0.076(6) 0.002(4) 0.005(5) 0.024(4)
C48A 0.066(5) 0.083(6) 0.100(7) -0.014(5) 0.024(5) 0.004(4)
C37 0.167(8) 0.105(6) 0.124(6) -0.012(5) 0.043(6) -0.043(6)
C37A 0.141(11) 0.126(11) 0.127(10) -0.025(11) 0.012(9) -0.032(11)
C36A 0.133(9) 0.110(11) 0.086(7) -0.004(9) 0.000(7) -0.019(9)
C35A 0.140(7) 0.241(10) 0.154(7) 0.008(7) 0.063(6) -0.083(7)
O10 0.052(5) 0.178(8) 0.084(6) -0.014(6) 0.030(5) -0.024(6)
C34 0.054(6) 0.184(8) 0.096(6) -0.014(6) 0.034(5) -0.026(6)
C35 0.055(9) 0.213(14) 0.109(11) 0.003(12) 0.019(8) -0.016(10)

loop_
_atom_type_symbol
_atom_type_description
_atom_type_scat_dispersion_real
_atom_type_scat_dispersion_imag
_atom_type_scat_source
C C 0.0181 0.0091 'International Tables Vol C Tables 4.2.6.8 and 6.1.1.4'
H H 0.0000 0.0000 'International Tables Vol C Tables 4.2.6.8 and 6.1.1.4'
Cu Cu -1.9646 0.5888 'International Tables Vol C Tables 4.2.6.8 and 6.1.1.4'
N N 0.0311 0.0180 'International Tables Vol C Tables 4.2.6.8 and 6.1.1.4'
O O 0.0492 0.0322 'International Tables Vol C Tables 4.2.6.8 and 6.1.1.4'

loop_
_geom_angle_atom_site_label_1
_geom_angle_atom_site_label_2
_geom_angle_atom_site_label_3
_geom_angle
_geom_angle_site_symmetry_1
_geom_angle_site_symmetry_3
_geom_angle_publ_flag
O3 Cu1 Cu2 81.91(6) . . ?
O3 Cu1 N2 94.94(8) . 3_554 ?
O7 Cu1 Cu2 84.18(6) . . ?
O7 Cu1 O3 166.07(8) . . ?
O7 Cu1 N2 98.98(8) . 3_554 ?
O7 Cu1 O6 89.33(11) . . ?
N2 Cu1 Cu2 174.09(6) 3_554 . ?
O2 Cu1 Cu2 87.54(7) . . ?
O2 Cu1 O3 89.46(11) . . ?
O2 Cu1 O7 89.15(11) . . ?
O2 Cu1 N2 97.46(9) . 3_554 ?
O2 Cu1 O6 169.61(9) . . ?
O6 Cu1 Cu2 82.08(6) . . ?
O6 Cu1 O3 89.54(11) . . ?
O6 Cu1 N2 92.93(9) . 3_554 ?
O8 Cu2 Cu1 83.41(5) . . ?
O8 Cu2 O1 88.59(10) . . ?
O8 Cu2 O4 169.11(8) . . ?
O8 Cu2 O5 88.93(12) . . ?
O8 Cu2 N1 98.60(8) . . ?
O1 Cu2 Cu1 80.72(6) . . ?
O1 Cu2 N1 92.38(11) . . ?
O4 Cu2 Cu1 85.70(6) . . ?
O4 Cu2 O1 89.78(13) . . ?
O4 Cu2 N1 92.22(9) . . ?
O5 Cu2 Cu1 85.70(7) . . ?
O5 Cu2 O1 166.39(9) . . ?
O5 Cu2 O4 90.13(14) . . ?
O5 Cu2 N1 101.22(11) . . ?
N1 Cu2 Cu1 172.79(9) . . ?
C5 O8 Cu2 124.29(18) . . ?
C1 O3 Cu1 125.73(19) . . ?
C5 O7 Cu1 122.56(19) . . ?
C58 N2 Cu1 117.06(17) . 3_446 ?
C58 N2 C57 116.3(2) . . ?
C57 N2 Cu1 126.43(17) . 3_446 ?
C44 O11 C45 119.0(3) . . ?
C7 O2 Cu1 119.9(2) . . ?
C7 O1 Cu2 126.6(2) . . ?
C3 O6 Cu1 125.2(2) . . ?
C1 O4 Cu2 121.4(2) . . ?
C25 C20 C17 118.9(2) . . ?
C21 C20 C17 122.0(2) . . ?
C21 C20 C25 119.1(2) . . ?
C36 O9 C32 120.8(5) . . ?
C36A O9 C32 117.6(15) . . ?
C3 O5 Cu2 121.3(2) . . ?
C9 N1 Cu2 118.22(18) . . ?
C13 N1 Cu2 123.51(18) . . ?
C13 N1 C9 117.3(2) . . ?
C18 C17 C20 120.6(2) . . ?
C16 C17 C20 120.8(2) . . ?
C16 C17 C18 118.5(2) . . ?
C51 C52 C55 122.5(2) . . ?
C51 C52 C53 116.3(2) . . ?
C53 C52 C55 121.1(2) . . ?
C41 O12 C47A 120.9(4) . . ?
C47 O12 C41 111.9(4) . . ?
C47 O12 C47A 43.8(5) . . ?
C20 C25 H25 118.2 . . ?
C24 C25 C20 123.6(2) . . ?
C24 C25 H25 118.2 . . ?
C24 C23 C49 123.2(2) . . ?
C22 C23 C24 119.0(2) . . ?
C22 C23 C49 117.8(2) . . ?
C25 C24 C23 117.4(2) . . ?
C25 C24 C26 119.1(2) . . ?
C23 C24 C26 123.5(2) . . ?
C59 C55 C52 121.5(2) . . ?
C59 C55 C56 116.6(2) . . ?
C56 C55 C52 121.8(2) . . ?
N1 C9 H9 118.3 . . ?
N1 C9 C10 123.4(2) . . ?
C10 C9 H9 118.3 . . ?
C9 C10 H10 120.3 . . ?
C11 C10 C9 119.4(2) . . ?
C11 C10 H10 120.3 . . ?
C19 C14 C11 120.3(3) . . ?
C15 C14 C11 121.1(3) . . ?
C15 C14 C19 118.6(2) . . ?
C20 C21 C22 117.6(2) . . ?
C20 C21 C38 123.2(2) . . ?
C22 C21 C38 119.2(2) . . ?
C23 C22 C21 123.3(2) . . ?
C23 C22 H22 118.4 . . ?
C21 C22 H22 118.4 . . ?
C17 C18 H18 119.6 . . ?
C17 C18 C19 120.7(3) . . ?
C19 C18 H18 119.6 . . ?
C29 O0 C34A 119.5(6) . . ?
C50 C49 C23 121.9(2) . . ?
C50 C49 C54 116.8(2) . . ?
C54 C49 C23 121.4(2) . . ?
C10 C11 C14 121.5(2) . . ?
C10 C11 C12 117.1(2) . . ?
C12 C11 C14 121.4(2) . . ?
C14 C19 C18 120.6(3) . . ?
C14 C19 H19 119.7 . . ?
C18 C19 H19 119.7 . . ?
N2 C58 H58 117.9 . . ?
N2 C58 C59 124.3(2) . . ?
C59 C58 H58 117.9 . . ?
C40 C39 C38 123.9(3) . . ?
C40 C39 C44 117.2(3) . . ?
C44 C39 C38 119.0(3) . . ?
C55 C59 C58 119.7(2) . . ?
C55 C59 H59 120.1 . . ?
C58 C59 H59 120.1 . . ?
C24 C26 H26A 108.5 . . ?
C24 C26 H26B 108.5 . . ?
C24 C26 C27 115.3(2) . . ?
H26A C26 H26B 107.5 . . ?
C27 C26 H26A 108.5 . . ?
C27 C26 H26B 108.5 . . ?
C17 C16 H16 119.6 . . ?
C17 C16 C15 120.9(3) . . ?
C15 C16 H16 119.6 . . ?
C21 C38 C39 114.0(3) . . ?
C21 C38 H38A 108.7 . . ?
C21 C38 H38B 108.7 . . ?
C39 C38 H38A 108.7 . . ?
C39 C38 H38B 108.7 . . ?
H38A C38 H38B 107.6 . . ?
C39 C40 H40 119.0 . . ?
C39 C40 C41 122.1(3) . . ?
C41 C40 H40 119.0 . . ?
O8 C5 O7 124.9(3) . . ?
O8 C5 C6 117.4(3) . . ?
O7 C5 C6 117.7(3) . . ?
C14 C15 C16 120.7(3) . . ?
C14 C15 H15 119.7 . . ?
C16 C15 H15 119.7 . . ?
N2 C57 H57 118.2 . . ?
N2 C57 C56 123.6(2) . . ?
C56 C57 H57 118.2 . . ?
C28 C27 C26 119.8(3) . . ?
C32 C27 C26 121.3(3) . . ?
C32 C27 C28 118.9(3) . . ?
C55 C56 C57 119.3(3) . . ?
C55 C56 H56 120.4 . . ?
C57 C56 H56 120.4 . . ?
C52 C51 H51 119.2 . . ?
C52 C51 C50 121.6(3) . . ?
C50 C51 H51 119.2 . . ?
O2 C7 C8 116.9(3) . . ?
O1 C7 O2 124.8(3) . . ?
O1 C7 C8 118.3(3) . . ?
O11 C44 C39 114.8(3) . . ?
O11 C44 C43 124.3(3) . . ?
C43 C44 C39 120.8(4) . . ?
C29 C30 C33 120.4(4) . . ?
C31 C30 C29 117.9(3) . . ?
C31 C30 C33 121.6(4) . . ?
C27 C28 H28 120.0 . . ?
C27 C28 C29 120.0(4) . . ?
C29 C28 H28 120.0 . . ?
O12 C41 C40 123.4(4) . . ?
C42 C41 O12 115.9(3) . . ?
C42 C41 C40 120.7(4) . . ?
O9 C32 C31 122.3(4) . . ?
C27 C32 O9 117.2(3) . . ?
C27 C32 C31 120.4(4) . . ?
O6 C3 C4 116.7(3) . . ?
O5 C3 O6 125.1(3) . . ?
O5 C3 C4 118.2(3) . . ?
C11 C12 H12 120.1 . . ?
C11 C12 C13 119.8(3) . . ?
C13 C12 H12 120.1 . . ?
C5 C6 H6A 109.5 . . ?
C5 C6 H6B 109.5 . . ?
C5 C6 H6C 109.5 . . ?
H6A C6 H6B 109.5 . . ?
H6A C6 H6C 109.5 . . ?
H6B C6 H6C 109.5 . . ?
O3 C1 O4 124.4(3) . . ?
O3 C1 C2 117.8(3) . . ?
O4 C1 C2 117.8(3) . . ?
C44 C43 H43 119.5 . . ?
C44 C43 C42 121.0(3) . . ?
C42 C43 H43 119.5 . . ?
O0 C29 C28 120.2(5) . . ?
C30 C29 O0 118.9(5) . . ?
C30 C29 C28 120.9(4) . . ?
O10 C29 C30 108.0(13) . . ?
O10 C29 C28 130.8(13) . . ?
O11 C45 H45A 110.1 . . ?
O11 C45 H45B 110.1 . . ?
O11 C45 C46 107.9(3) . . ?
H45A C45 H45B 108.4 . . ?
C46 C45 H45A 110.1 . . ?
C46 C45 H45B 110.1 . . ?
C49 C50 C51 122.3(3) . . ?
C49 C50 H50 118.9 . . ?
C51 C50 H50 118.9 . . ?
N1 C13 C12 123.0(3) . . ?
N1 C13 H13 118.5 . . ?
C12 C13 H13 118.5 . . ?
C30 C31 C32 121.6(4) . . ?
C30 C31 H31 119.2 . . ?
C32 C31 H31 119.2 . . ?
C45 C46 H46A 109.5 . . ?
C45 C46 H46B 109.5 . . ?
C45 C46 H46C 109.5 . . ?
H46A C46 H46B 109.5 . . ?
H46A C46 H46C 109.5 . . ?
H46B C46 H46C 109.5 . . ?
C41 C42 C43 118.0(3) . . ?
C41 C42 C33 120.9(4) . 2_656 ?
C43 C42 C33 121.1(4) . 2_656 ?
C7 C8 H8A 109.5 . . ?
C7 C8 H8B 109.5 . . ?
C7 C8 H8C 109.5 . . ?
H8A C8 H8B 109.5 . . ?
H8A C8 H8C 109.5 . . ?
H8B C8 H8C 109.5 . . ?
C52 C53 H53 119.1 . . ?
C54 C53 C52 121.8(3) . . ?
C54 C53 H53 119.1 . . ?
C3 C4 H4A 109.5 . . ?
C3 C4 H4B 109.5 . . ?
C3 C4 H4C 109.5 . . ?
H4A C4 H4B 109.5 . . ?
H4A C4 H4C 109.5 . . ?
H4B C4 H4C 109.5 . . ?
C49 C54 H54 119.6 . . ?
C53 C54 C49 120.8(3) . . ?
C53 C54 H54 119.6 . . ?
C1 C2 H2A 109.5 . . ?
C1 C2 H2B 109.5 . . ?
C1 C2 H2C 109.5 . . ?
H2A C2 H2B 109.5 . . ?
H2A C2 H2C 109.5 . . ?
H2B C2 H2C 109.5 . . ?
C30 C33 C42 111.3(3) . 2_656 ?
C30 C33 H33A 109.4 . . ?
C30 C33 H33B 109.4 . . ?
C42 C33 H33A 109.4 2_656 . ?
C42 C33 H33B 109.4 2_656 . ?
H33A C33 H33B 108.0 . . ?
C62 N3 C61 118.3(10) . . ?
C62 N3 C60 123.9(10) . . ?
C60 N3 C61 117.8(10) . . ?
O0 C34A H34A 111.7 . . ?
O0 C34A H34B 111.7 . . ?
H34A C34A H34B 109.5 . . ?
C35A C34A O0 100.2(8) . . ?
C35A C34A H34A 111.7 . . ?
C35A C34A H34B 111.7 . . ?
N3 C62 O13 119.8(11) . . ?
N3 C62 H62 120.1 . . ?
O13 C62 H62 120.1 . . ?
O9 C36 H36A 108.9 . . ?
O9 C36 H36B 108.9 . . ?
O9 C36 C37 113.3(9) . . ?
H36A C36 H36B 107.7 . . ?
C37 C36 H36A 108.9 . . ?
C37 C36 H36B 108.9 . . ?
O12 C47 H47A 111.8 . . ?
O12 C47 H47B 111.8 . . ?
O12 C47 C48 100.1(6) . . ?
H47A C47 H47B 109.5 . . ?
C48 C47 H47A 111.8 . . ?
C48 C47 H47B 111.8 . . ?
C47A C47 O12 79.4(7) . . ?
C47A C47 H47A 49.9 . . ?
C47A C47 H47B 159.3 . . ?
C47A C47 C48 81.9(7) . . ?
N3 C61 H61A 109.5 . . ?
N3 C61 H61B 109.5 . . ?
N3 C61 H61C 109.5 . . ?
H61A C61 H61B 109.5 . . ?
H61A C61 H61C 109.5 . . ?
H61B C61 H61C 109.5 . . ?
N3 C60 H60A 109.5 . . ?
N3 C60 H60B 109.5 . . ?
N3 C60 H60C 109.5 . . ?
H60A C60 H60B 109.5 . . ?
H60A C60 H60C 109.5 . . ?
H60B C60 H60C 109.5 . . ?
C47 C48 H48A 109.5 . . ?
C47 C48 H48B 109.5 . . ?
C47 C48 H48C 109.5 . . ?
C47 C48 C47A 38.8(4) . . ?
H48A C48 H48B 109.5 . . ?
H48A C48 H48C 109.5 . . ?
H48B C48 H48C 109.5 . . ?
C47A C48 H48A 108.4 . . ?
C47A C48 H48B 137.9 . . ?
C47A C48 H48C 73.9 . . ?
O12 C47A C48 82.5(5) . . ?
O12 C47A H47C 109.1 . . ?
O12 C47A H47D 109.1 . . ?
C47 C47A O12 56.9(5) . . ?
C47 C47A C48 59.3(6) . . ?
C47 C47A H47C 98.3 . . ?
C47 C47A H47D 59.6 . . ?
C47 C47A C48A 152.6(9) . . ?
C48 C47A H47C 39.4 . . ?
C48 C47A H47D 90.7 . . ?
H47C C47A H47D 107.9 . . ?
C48A C47A O12 112.4(6) . . ?
C48A C47A C48 148.1(8) . . ?
C48A C47A H47C 109.1 . . ?
C48A C47A H47D 109.1 . . ?
C47A C48A H48D 109.5 . . ?
C47A C48A H48E 109.5 . . ?
C47A C48A H48F 109.5 . . ?
H48D C48A H48E 109.5 . . ?
H48D C48A H48F 109.5 . . ?
H48E C48A H48F 109.5 . . ?
C36 C37 H37A 109.5 . . ?
C36 C37 H37B 109.5 . . ?
C36 C37 H37C 109.5 . . ?
H37A C37 H37B 109.5 . . ?
H37A C37 H37C 109.5 . . ?
H37B C37 H37C 109.5 . . ?
H37D C37A H37E 109.5 . . ?
H37D C37A H37F 109.5 . . ?
H37E C37A H37F 109.5 . . ?
C36A C37A H37D 109.5 . . ?
C36A C37A H37E 109.5 . . ?
C36A C37A H37F 109.5 . . ?
O9 C36A C37A 100.1(16) . . ?
O9 C36A H36C 111.8 . . ?
O9 C36A H36D 111.8 . . ?
C37A C36A H36C 111.8 . . ?
C37A C36A H36D 111.8 . . ?
H36C C36A H36D 109.5 . . ?
C34A C35A H35A 109.5 . . ?
C34A C35A H35B 109.5 . . ?
C34A C35A H35C 109.5 . . ?
H35A C35A H35B 109.5 . . ?
H35A C35A H35C 109.5 . . ?
H35B C35A H35C 109.5 . . ?
C29 O10 C34 111(2) . . ?
O10 C34 H34C 94.7 . . ?
O10 C34 H34D 94.7 . . ?
O10 C34 C35 165(3) . . ?
H34C C34 H34D 103.2 . . ?
C35 C34 H34C 94.7 . . ?
C35 C34 H34D 94.7 . . ?
C34 C35 H35D 109.5 . . ?
C34 C35 H35E 109.5 . . ?
C34 C35 H35F 109.5 . . ?
H35D C35 H35E 109.5 . . ?
H35D C35 H35F 109.5 . . ?
H35E C35 H35F 109.5 . . ?

loop_
_geom_bond_atom_site_label_1
_geom_bond_atom_site_label_2
_geom_bond_distance
_geom_bond_site_symmetry_2
_geom_bond_publ_flag
Cu1 Cu2 2.6403(5) . ?
Cu1 O3 1.975(2) . ?
Cu1 O7 1.969(2) . ?
Cu1 N2 2.1719(19) 3_554 ?
Cu1 O2 1.961(2) . ?
Cu1 O6 1.970(2) . ?
Cu2 O8 1.960(2) . ?
Cu2 O1 1.990(3) . ?
Cu2 O4 1.967(2) . ?
Cu2 O5 1.963(3) . ?
Cu2 N1 2.160(2) . ?
O8 C5 1.250(3) . ?
O3 C1 1.243(4) . ?
O7 C5 1.258(3) . ?
N2 C58 1.319(3) . ?
N2 C57 1.332(4) . ?
O11 C44 1.379(5) . ?
O11 C45 1.430(4) . ?
O2 C7 1.268(4) . ?
O1 C7 1.262(5) . ?
O6 C3 1.261(4) . ?
O4 C1 1.266(4) . ?
C20 C17 1.501(3) . ?
C20 C25 1.391(3) . ?
C20 C21 1.388(3) . ?
O9 C32 1.390(4) . ?
O9 C36 1.335(9) . ?
O9 C36A 1.277(16) . ?
O5 C3 1.248(4) . ?
N1 C9 1.333(3) . ?
N1 C13 1.329(4) . ?
C17 C18 1.387(4) . ?
C17 C16 1.383(4) . ?
C52 C55 1.486(3) . ?
C52 C51 1.359(4) . ?
C52 C53 1.384(4) . ?
O12 C41 1.385(5) . ?
O12 C47 1.320(8) . ?
O12 C47A 1.549(9) . ?
C25 H25 0.9500 . ?
C25 C24 1.387(3) . ?
C23 C24 1.404(3) . ?
C23 C22 1.384(4) . ?
C23 C49 1.497(3) . ?
C24 C26 1.519(3) . ?
C55 C59 1.375(4) . ?
C55 C56 1.391(4) . ?
C9 H9 0.9500 . ?
C9 C10 1.385(3) . ?
C10 H10 0.9500 . ?
C10 C11 1.384(4) . ?
C14 C11 1.481(3) . ?
C14 C19 1.387(4) . ?
C14 C15 1.384(4) . ?
C21 C22 1.401(3) . ?
C21 C38 1.512(3) . ?
C22 H22 0.9500 . ?
C18 H18 0.9500 . ?
C18 C19 1.391(3) . ?
O0 C29 1.394(7) . ?
O0 C34A 1.493(10) . ?
C49 C50 1.353(4) . ?
C49 C54 1.382(4) . ?
C11 C12 1.385(4) . ?
C19 H19 0.9500 . ?
C58 H58 0.9500 . ?
C58 C59 1.384(3) . ?
C39 C38 1.515(4) . ?
C39 C40 1.371(5) . ?
C39 C44 1.404(4) . ?
C59 H59 0.9500 . ?
C26 H26A 0.9900 . ?
C26 H26B 0.9900 . ?
C26 C27 1.524(4) . ?
C16 H16 0.9500 . ?
C16 C15 1.389(3) . ?
C38 H38A 0.9900 . ?
C38 H38B 0.9900 . ?
C40 H40 0.9500 . ?
C40 C41 1.393(5) . ?
C5 C6 1.492(4) . ?
C15 H15 0.9500 . ?
C57 H57 0.9500 . ?
C57 C56 1.392(4) . ?
C27 C28 1.389(5) . ?
C27 C32 1.367(5) . ?
C56 H56 0.9500 . ?
C51 H51 0.9500 . ?
C51 C50 1.384(4) . ?
C7 C8 1.519(5) . ?
C44 C43 1.388(5) . ?
C30 C29 1.385(6) . ?
C30 C31 1.370(6) . ?
C30 C33 1.522(5) . ?
C28 H28 0.9500 . ?
C28 C29 1.396(5) . ?
C41 C42 1.378(5) . ?
C32 C31 1.392(5) . ?
C3 C4 1.499(6) . ?
C12 H12 0.9500 . ?
C12 C13 1.386(4) . ?
C6 H6A 0.9800 . ?
C6 H6B 0.9800 . ?
C6 H6C 0.9800 . ?
C1 C2 1.519(5) . ?
C43 H43 0.9500 . ?
C43 C42 1.391(6) . ?
C29 O10 1.371(16) . ?
C45 H45A 0.9900 . ?
C45 H45B 0.9900 . ?
C45 C46 1.472(6) . ?
C50 H50 0.9500 . ?
C13 H13 0.9500 . ?
C31 H31 0.9500 . ?
C46 H46A 0.9800 . ?
C46 H46B 0.9800 . ?
C46 H46C 0.9800 . ?
C42 C33 1.524(5) 2_656 ?
C8 H8A 0.9800 . ?
C8 H8B 0.9800 . ?
C8 H8C 0.9800 . ?
C53 H53 0.9500 . ?
C53 C54 1.381(4) . ?
C4 H4A 0.9800 . ?
C4 H4B 0.9800 . ?
C4 H4C 0.9800 . ?
C54 H54 0.9500 . ?
C2 H2A 0.9800 . ?
C2 H2B 0.9800 . ?
C2 H2C 0.9800 . ?
C33 H33A 0.9900 . ?
C33 H33B 0.9900 . ?
N3 C62 1.297(11) . ?
N3 C61 1.461(11) . ?
N3 C60 1.418(11) . ?
C34A H34A 0.9900 . ?
C34A H34B 0.9900 . ?
C34A C35A 1.484(7) . ?
O13 C62 1.332(11) . ?
C62 H62 0.9500 . ?
C36 H36A 0.9900 . ?
C36 H36B 0.9900 . ?
C36 C37 1.512(9) . ?
C47 H47A 0.9900 . ?
C47 H47B 0.9900 . ?
C47 C48 1.495(8) . ?
C47 C47A 1.090(11) . ?
C61 H61A 0.9800 . ?
C61 H61B 0.9800 . ?
C61 H61C 0.9800 . ?
C60 H60A 0.9800 . ?
C60 H60B 0.9800 . ?
C60 H60C 0.9800 . ?
C48 H48A 0.9800 . ?
C48 H48B 0.9800 . ?
C48 H48C 0.9800 . ?
C48 C47A 1.722(12) . ?
C47A H47C 0.9900 . ?
C47A H47D 0.9900 . ?
C47A C48A 1.503(8) . ?
C48A H48D 0.9800 . ?
C48A H48E 0.9800 . ?
C48A H48F 0.9800 . ?
C37 H37A 0.9800 . ?
C37 H37B 0.9800 . ?
C37 H37C 0.9800 . ?
C37A H37D 0.9800 . ?
C37A H37E 0.9800 . ?
C37A H37F 0.9800 . ?
C37A C36A 1.497(10) . ?
C36A H36C 0.9900 . ?
C36A H36D 0.9900 . ?
C35A H35A 0.9800 . ?
C35A H35B 0.9800 . ?
C35A H35C 0.9800 . ?
O10 C34 1.469(18) . ?
C34 H34C 0.9900 . ?
C34 H34D 0.9900 . ?
C34 C35 1.477(10) . ?
C35 H35D 0.9800 . ?
C35 H35E 0.9800 . ?
C35 H35F 0.9800 . ?

loop_
_geom_torsion_atom_site_label_1
_geom_torsion_atom_site_label_2
_geom_torsion_atom_site_label_3
_geom_torsion_atom_site_label_4
_geom_torsion
_geom_torsion_site_symmetry_1
_geom_torsion_site_symmetry_2
_geom_torsion_site_symmetry_3
_geom_torsion_site_symmetry_4
_geom_torsion_publ_flag
Cu1 O3 C1 O4 -10.9(7) . . . . ?
Cu1 O3 C1 C2 168.6(4) . . . . ?
Cu1 O7 C5 O8 -7.5(5) . . . . ?
Cu1 O7 C5 C6 171.2(3) . . . . ?
Cu1 N2 C58 C59 -172.2(3) 3_446 . . . ?
Cu1 N2 C57 C56 171.3(3) 3_446 . . . ?
Cu1 O2 C7 O1 -3.7(5) . . . . ?
Cu1 O2 C7 C8 177.4(3) . . . . ?
Cu1 O6 C3 O5 1.9(5) . . . . ?
Cu1 O6 C3 C4 -177.8(3) . . . . ?
Cu2 O8 C5 O7 0.1(5) . . . . ?
Cu2 O8 C5 C6 -178.6(3) . . . . ?
Cu2 O1 C7 O2 -3.3(5) . . . . ?
Cu2 O1 C7 C8 175.5(3) . . . . ?
Cu2 O4 C1 O3 4.3(7) . . . . ?
Cu2 O4 C1 C2 -175.1(4) . . . . ?
Cu2 O5 C3 O6 -8.1(5) . . . . ?
Cu2 O5 C3 C4 171.5(3) . . . . ?
Cu2 N1 C9 C10 168.2(3) . . . . ?
Cu2 N1 C13 C12 -167.9(4) . . . . ?
N2 C58 C59 C55 0.9(5) . . . . ?
N2 C57 C56 C55 -0.1(6) . . . . ?
O11 C44 C43 C42 179.1(3) . . . . ?
C20 C17 C18 C19 -177.1(3) . . . . ?
C20 C17 C16 C15 176.4(3) . . . . ?
C20 C25 C24 C23 -0.7(4) . . . . ?
C20 C25 C24 C26 -178.9(3) . . . . ?
C20 C21 C22 C23 0.4(4) . . . . ?
C20 C21 C38 C39 104.5(3) . . . . ?
O9 C32 C31 C30 177.4(3) . . . . ?
N1 C9 C10 C11 -0.3(5) . . . . ?
C17 C20 C25 C24 180.0(3) . . . . ?
C17 C20 C21 C22 -179.7(3) . . . . ?
C17 C20 C21 C38 1.0(4) . . . . ?
C17 C18 C19 C14 0.4(5) . . . . ?
C17 C16 C15 C14 0.8(5) . . . . ?
C52 C55 C59 C58 175.2(3) . . . . ?
C52 C55 C56 C57 -175.6(3) . . . . ?
C52 C51 C50 C49 1.8(8) . . . . ?
C52 C53 C54 C49 3.2(8) . . . . ?
O12 C41 C42 C43 -176.0(3) . . . . ?
O12 C41 C42 C33 4.6(5) . . . 2_656 ?
O12 C47 C48 C47A -77.6(7) . . . . ?
O12 C47 C47A C48 101.9(6) . . . . ?
O12 C47 C47A C48A -74(2) . . . . ?
C25 C20 C17 C18 85.1(3) . . . . ?
C25 C20 C17 C16 -92.2(3) . . . . ?
C25 C20 C21 C22 -0.4(4) . . . . ?
C25 C20 C21 C38 -179.7(3) . . . . ?
C25 C24 C26 C27 -124.1(3) . . . . ?
C23 C24 C26 C27 57.8(4) . . . . ?
C23 C49 C50 C51 -177.2(4) . . . . ?
C23 C49 C54 C53 174.9(4) . . . . ?
C24 C23 C22 C21 -0.5(4) . . . . ?
C24 C23 C49 C50 -110.1(4) . . . . ?
C24 C23 C49 C54 68.1(4) . . . . ?
C24 C26 C27 C28 -121.0(3) . . . . ?
C24 C26 C27 C32 60.7(4) . . . . ?
C55 C52 C51 C50 176.0(4) . . . . ?
C55 C52 C53 C54 -178.4(4) . . . . ?
C9 N1 C13 C12 0.6(7) . . . . ?
C9 C10 C11 C14 -177.0(3) . . . . ?
C9 C10 C11 C12 1.8(5) . . . . ?
C10 C11 C12 C13 -2.1(6) . . . . ?
C14 C11 C12 C13 176.8(4) . . . . ?
C21 C20 C17 C18 -95.5(3) . . . . ?
C21 C20 C17 C16 87.2(3) . . . . ?
C21 C20 C25 C24 0.6(4) . . . . ?
C22 C23 C24 C25 0.7(4) . . . . ?
C22 C23 C24 C26 178.7(3) . . . . ?
C22 C23 C49 C50 69.7(4) . . . . ?
C22 C23 C49 C54 -112.1(4) . . . . ?
C22 C21 C38 C39 -74.8(4) . . . . ?
C18 C17 C16 C15 -0.9(4) . . . . ?
C49 C23 C24 C25 -179.6(2) . . . . ?
C49 C23 C24 C26 -1.5(4) . . . . ?
C49 C23 C22 C21 179.7(3) . . . . ?
C11 C14 C19 C18 178.7(3) . . . . ?
C11 C14 C15 C16 -179.3(3) . . . . ?
C11 C12 C13 N1 0.9(8) . . . . ?
C19 C14 C11 C10 40.4(5) . . . . ?
C19 C14 C11 C12 -138.4(4) . . . . ?
C19 C14 C15 C16 -0.1(5) . . . . ?
C58 N2 C57 C56 -3.2(5) . . . . ?
C39 C40 C41 O12 178.5(3) . . . . ?
C39 C40 C41 C42 -2.0(5) . . . . ?
C39 C44 C43 C42 -2.3(5) . . . . ?
C59 C55 C56 C57 3.7(5) . . . . ?
C26 C27 C28 C29 177.6(3) . . . . ?
C26 C27 C32 O9 4.1(4) . . . . ?
C26 C27 C32 C31 -178.6(3) . . . . ?
C16 C17 C18 C19 0.3(4) . . . . ?
C38 C21 C22 C23 179.7(3) . . . . ?
C38 C39 C40 C41 177.2(3) . . . . ?
C38 C39 C44 O11 3.6(4) . . . . ?
C38 C39 C44 C43 -175.1(3) . . . . ?
C40 C39 C38 C21 -15.6(4) . . . . ?
C40 C39 C44 O11 -176.5(3) . . . . ?
C40 C39 C44 C43 4.7(4) . . . . ?
C40 C41 C42 C43 4.5(5) . . . . ?
C40 C41 C42 C33 -174.9(3) . . . 2_656 ?
C15 C14 C11 C10 -140.5(3) . . . . ?
C15 C14 C11 C12 40.8(5) . . . . ?
C15 C14 C19 C18 -0.5(4) . . . . ?
C57 N2 C58 C59 2.8(5) . . . . ?
C27 C28 C29 O0 -176.8(9) . . . . ?
C27 C28 C29 C30 1.8(5) . . . . ?
C27 C28 C29 O10 175(4) . . . . ?
C27 C32 C31 C30 0.4(5) . . . . ?
C56 C55 C59 C58 -4.1(5) . . . . ?
C51 C52 C55 C59 -161.1(4) . . . . ?
C51 C52 C55 C56 18.2(5) . . . . ?
C51 C52 C53 C54 3.1(7) . . . . ?
C44 O11 C45 C46 -170.0(3) . . . . ?
C44 C39 C38 C21 164.2(2) . . . . ?
C44 C39 C40 C41 -2.6(4) . . . . ?
C44 C43 C42 C41 -2.4(5) . . . . ?
C44 C43 C42 C33 177.0(3) . . . 2_656 ?
C30 C29 O10 C34 174(3) . . . . ?
C28 C27 C32 O9 -174.1(3) . . . . ?
C28 C27 C32 C31 3.1(5) . . . . ?
C28 C29 O10 C34 0(6) . . . . ?
C41 O12 C47 C48 -168.0(5) . . . . ?
C41 O12 C47 C47A 112.3(6) . . . . ?
C41 O12 C47A C47 -90.3(7) . . . . ?
C41 O12 C47A C48 -148.3(5) . . . . ?
C41 O12 C47A C48A 61.0(9) . . . . ?
C32 O9 C36 C37 -178.2(8) . . . . ?
C32 O9 C36A C37A -113.2(19) . . . . ?
C32 C27 C28 C29 -4.2(4) . . . . ?
C29 O0 C34A C35A 175.6(12) . . . . ?
C29 C30 C31 C32 -2.7(5) . . . . ?
C29 C30 C33 C42 80.0(5) . . . 2_656 ?
C29 O10 C34 C35 -44(14) . . . . ?
C45 O11 C44 C39 172.4(3) . . . . ?
C45 O11 C44 C43 -8.9(5) . . . . ?
C50 C49 C54 C53 -6.8(7) . . . . ?
C13 N1 C9 C10 -0.9(6) . . . . ?
C31 C30 C29 O0 -179.8(9) . . . . ?
C31 C30 C29 C28 1.6(5) . . . . ?
C31 C30 C29 O10 -173(3) . . . . ?
C31 C30 C33 C42 -101.0(5) . . . 2_656 ?
C53 C52 C55 C59 20.5(5) . . . . ?
C53 C52 C55 C56 -160.3(4) . . . . ?
C53 C52 C51 C50 -5.5(7) . . . . ?
C54 C49 C50 C51 4.5(7) . . . . ?
C33 C30 C29 O0 -0.7(9) . . . . ?
C33 C30 C29 C28 -179.3(3) . . . . ?
C33 C30 C29 O10 6(3) . . . . ?
C33 C30 C31 C32 178.3(3) . . . . ?
C34A O0 C29 C30 -165.5(9) . . . . ?
C34A O0 C29 C28 13.2(16) . . . . ?
C36 O9 C32 C27 -161.0(8) . . . . ?
C36 O9 C32 C31 21.8(9) . . . . ?
C47 O12 C41 C40 -23.6(6) . . . . ?
C47 O12 C41 C42 157.0(5) . . . . ?
C47 O12 C47A C48 -58.0(6) . . . . ?
C47 O12 C47A C48A 151.3(11) . . . . ?
C47 C48 C47A O12 55.7(6) . . . . ?
C47 C48 C47A C48A 176.8(17) . . . . ?
C61 N3 C62 O13 166.4(8) . . . . ?
C60 N3 C62 O13 -10.8(14) . . . . ?
C48 C47 C47A O12 -101.9(6) . . . . ?
C48 C47 C47A C48A -176(2) . . . . ?
C47A O12 C41 C40 24.6(6) . . . . ?
C47A O12 C41 C42 -154.8(5) . . . . ?
C47A O12 C47 C48 79.7(8) . . . . ?
C36A O9 C32 C27 -127.2(12) . . . . ?
C36A O9 C32 C31 55.6(13) . . . . ?

loop_
_smtbx_masks_void_nr
_smtbx_masks_void_average_x
_smtbx_masks_void_average_y
_smtbx_masks_void_average_z
_smtbx_masks_void_volume
_smtbx_masks_void_count_electrons
_smtbx_masks_void_content
1 0.000 0.000 -0.484 818.4 111.6 '12 H2O'
2 0.000 0.500 -0.283 1064.7 74.6 '8 H2O'
3 0.500 0.500 -0.932 818.4 111.6 '12 H2O'
4 0.500 0.000 -0.907 1064.7 74.6 '8 H2O'
